data_2207445
loop_
_publ_author_name
'Gao, Shan'
'Ng, Seik Weng'

_publ_section_title
;
Sodium diiron(III) diphosphate hydroxide dihydrate
;
_journal_coeditor_code BR6221
_journal_issue 12
_journal_name_full 'Acta Crystallographica, Section E'
_journal_page_first i268
_journal_page_last i269
_journal_paper_doi 10.1107/S1600536805036226
_journal_volume 61
_journal_year 2005
_chemical_formula_iupac 'Na Fe2 (O H) (P O4)2 (H2 O)2'
_chemical_formula_structural 'Na Fe2 (O H) (P O4)2 (H2 O)2'
_chemical_formula_sum 'Fe2 H5 Na O11 P2'
_chemical_formula_weight 377.67
_chemical_name_systematic
;
Poly[sodium [aqua-\m~3~-hydroxo-di-\m~4~-phosphato-diferrate(III)] hydrate]
;
_space_group_IT_number 14
_symmetry_cell_setting monoclinic
_symmetry_space_group_name_Hall '-P 2yn'
_symmetry_space_group_name_H-M 'P 1 21/n 1'
_atom_sites_solution_hydrogens difmap
_atom_sites_solution_primary direct
_atom_sites_solution_secondary difmap
_audit_creation_method SHELXL-97
_cell_angle_alpha 90.00
_cell_angle_beta 102.53(2)
_cell_angle_gamma 90.00
_cell_formula_units_Z 4
_cell_length_a 9.766(2)
_cell_length_b 9.692(2)
_cell_length_c 9.811(2)
_cell_measurement_reflns_used 8478
_cell_measurement_temperature 295(2)
_cell_measurement_theta_max 27.5
_cell_measurement_theta_min 3.0
_cell_volume 906.4(3)
_computing_cell_refinement RAPID-AUTO
_computing_data_collection 'RAPID-AUTO (Rigaku, 1998)'
_computing_data_reduction 'CrystalStructure (Rigaku/MSC, 2002)'
_computing_molecular_graphics 'ORTEPII (Johnson, 1976)'
_computing_publication_material SHELXL97
_computing_structure_refinement 'SHELXL97 (Sheldrick, 1997)'
_computing_structure_solution 'SHELXS97 (Sheldrick, 1997)'
_diffrn_ambient_temperature 295(2)
_diffrn_measured_fraction_theta_full 1.00
_diffrn_measured_fraction_theta_max 1.00
_diffrn_measurement_device_type 'Rigaku R-AXIS RAPID IP'
_diffrn_measurement_method \w
_diffrn_radiation_monochromator graphite
_diffrn_radiation_source 'fine-focus sealed tube'
_diffrn_radiation_type MoK\a
_diffrn_radiation_wavelength 0.71073
_diffrn_reflns_av_R_equivalents 0.015
_diffrn_reflns_av_sigmaI/netI 0.012
_diffrn_reflns_limit_h_max 12
_diffrn_reflns_limit_h_min -12
_diffrn_reflns_limit_k_max 12
_diffrn_reflns_limit_k_min -12
_diffrn_reflns_limit_l_max 12
_diffrn_reflns_limit_l_min -10
_diffrn_reflns_number 8694
_diffrn_reflns_theta_full 27.5
_diffrn_reflns_theta_max 27.5
_diffrn_reflns_theta_min 3.0
_diffrn_standards_decay_% 0
_diffrn_standards_interval_count 0
_diffrn_standards_interval_time 0
_diffrn_standards_number 0
_exptl_absorpt_coefficient_mu 3.652
_exptl_absorpt_correction_T_max 0.518
_exptl_absorpt_correction_T_min 0.363
_exptl_absorpt_correction_type multi-scan
_exptl_absorpt_process_details '(ABSCOR; Higashi, 1995)'
_exptl_crystal_colour 'Light yellow'
_exptl_crystal_density_diffrn 2.767
_exptl_crystal_density_method 'not measured'
_exptl_crystal_description Prism
_exptl_crystal_F_000 744
_exptl_crystal_size_max 0.31
_exptl_crystal_size_mid 0.24
_exptl_crystal_size_min 0.18
_refine_diff_density_max 0.85
_refine_diff_density_min -0.34
_refine_ls_extinction_method none
_refine_ls_goodness_of_fit_ref 1.09
_refine_ls_hydrogen_treatment constr
_refine_ls_matrix_type full
_refine_ls_number_parameters 165
_refine_ls_number_reflns 2070
_refine_ls_number_restraints 7
_refine_ls_restrained_S_all 1.09
_refine_ls_R_factor_all 0.024
_refine_ls_R_factor_gt 0.022
_refine_ls_shift/su_max 0.001
_refine_ls_shift/su_mean 0.000
_refine_ls_structure_factor_coef Fsqd
_refine_ls_weighting_details 'calc w = 1/[\s^2^(Fo^2^)+(0.0424P)^2^+1.9035P] where P = (Fo^2^+2Fc^2^)/3'
_refine_ls_weighting_scheme calc
_refine_ls_wR_factor_gt 0.071
_refine_ls_wR_factor_ref 0.072
_reflns_number_gt 1955
_reflns_number_total 2070
_reflns_threshold_expression I>2\s(I)
_cod_data_source_file br6221.cif
_cod_depositor_comments
;
The following automatic conversions were performed:
'_symmetry_cell_setting' value 'Monoclinic' changed to 'monoclinic'
according to '/home/saulius/struct/CIF-dictionaries/cif_core.dic'
dictionary named 'cif_core.dic' version 2.4.1 from 2010-06-29.

Automatic conversion script
Id: cif_fix_enum 1527 2010-12-29 10:47:43Z saulius 
;
_cod_original_sg_symbol_H-M 'P 21/n'
_cod_database_code 2207445

loop_
_symmetry_equiv_pos_as_xyz
'x, y, z'
'-x+1/2, y+1/2, -z+1/2'
'-x, -y, -z'
'x-1/2, -y-1/2, z-1/2'

loop_
_atom_site_label
_atom_site_fract_x
_atom_site_fract_y
_atom_site_fract_z
_atom_site_U_iso_or_equiv
_atom_site_adp_type
_atom_site_calc_flag
_atom_site_refinement_flags
_atom_site_occupancy
_atom_site_type_symbol
Fe1 0.61052(3) 0.04829(4) 0.63047(4) 0.00710(10) Uani d . 1 Fe
Fe2 0.59902(3) 0.27125(4) 0.31173(4) 0.00690(10) Uani d . 1 Fe
P1 0.79049(6) 0.31958(6) 0.63035(6) 0.00700(10) Uani d . 1 P
P2 0.79314(6) 0.46961(6) 0.14665(6) 0.00700(10) Uani d . 1 P
Na1 1.01760(10) 0.19600(10) 0.39950(10) 0.0205(3) Uani d . 1 Na
O1 0.6982(2) 0.2224(2) 0.6948(2) 0.0125(4) Uani d . 1 O
O2 0.7361(2) 0.3348(2) 0.4733(2) 0.0116(4) Uani d . 1 O
O3 0.9420(2) 0.2694(2) 0.6570(2) 0.0130(4) Uani d . 1 O
O4 0.7833(2) 0.4635(2) 0.6973(2) 0.0102(3) Uani d . 1 O
O5 0.6800(2) 0.3763(2) 0.1797(2) 0.0120(4) Uani d . 1 O
O6 0.9402(2) 0.4069(2) 0.1988(2) 0.0101(4) Uani d . 1 O
O7 0.7613(2) 0.4880(2) -0.0138(2) 0.0100(3) Uani d . 1 O
O8 0.7858(2) 0.6115(2) 0.2158(2) 0.0112(4) Uani d . 1 O
O9 0.4985(2) 0.1420(2) 0.4395(2) 0.0079(3) Uani d D 1 O
O1w 0.4904(2) 0.4498(2) 0.3457(3) 0.0226(5) Uani d D 1 O
O2w 0.3137(3) 0.3500(2) 0.5347(3) 0.0287(5) Uani d D 1 O
H9 0.449 0.209 0.454 0.07 Uiso d D 1 H
H1 0.405 0.471 0.320 0.03 Uiso d D 1 H
H2 0.537 0.518 0.386 0.05 Uiso d D 1 H
H3 0.267 0.398 0.469 0.05 Uiso d D 1 H
H4 0.282 0.358 0.608 0.04 Uiso d D 1 H

loop_
_atom_site_aniso_label
_atom_site_aniso_U_11
_atom_site_aniso_U_22
_atom_site_aniso_U_33
_atom_site_aniso_U_12
_atom_site_aniso_U_13
_atom_site_aniso_U_23
Fe1 0.0070(2) 0.0081(2) 0.0060(2) -0.00030(10) 0.00110(10) -0.00020(10)
Fe2 0.0064(2) 0.0075(2) 0.0067(2) -0.00050(10) 0.00090(10) 0.00030(10)
P1 0.0069(3) 0.0066(3) 0.0067(3) 0.0003(2) -0.0002(2) -0.0006(2)
P2 0.0069(3) 0.0070(3) 0.0074(3) -0.0011(2) 0.0021(2) 0.0004(2)
Na1 0.0192(6) 0.0293(6) 0.0125(5) 0.0067(5) 0.0023(4) 0.0085(5)
O1 0.0165(9) 0.0094(8) 0.0116(9) -0.0054(7) 0.0034(7) -0.0014(7)
O2 0.0132(9) 0.0122(9) 0.0080(8) -0.0023(7) -0.0009(7) -0.0006(7)
O3 0.0091(8) 0.0171(9) 0.0113(9) 0.0053(7) -0.0010(7) -0.0019(7)
O4 0.0105(8) 0.0076(8) 0.0106(8) 0.0006(6) -0.0015(7) -0.0025(7)
O5 0.0117(8) 0.0138(9) 0.0112(8) -0.0043(7) 0.0041(7) 0.0016(7)
O6 0.0080(8) 0.0129(9) 0.0098(8) 0.0014(7) 0.0029(6) 0.0022(7)
O7 0.0096(8) 0.0133(9) 0.0072(8) -0.0014(7) 0.0019(6) 0.0014(7)
O8 0.0136(9) 0.0089(8) 0.0127(9) -0.0011(7) 0.0066(7) -0.0016(7)
O9 0.0084(8) 0.0080(8) 0.0078(8) 0.0008(6) 0.0026(6) 0.0000(6)
O1w 0.0110(10) 0.0210(10) 0.0340(10) 0.0040(10) 0.0010(10) -0.0120(10)
O2w 0.0440(10) 0.0200(10) 0.0270(10) 0.0080(10) 0.0180(10) 0.0090(10)

loop_
_atom_type_symbol
_atom_type_description
_atom_type_scat_dispersion_real
_atom_type_scat_dispersion_imag
_atom_type_scat_source
H H 0.0000 0.0000 'International Tables Vol C Tables 4.2.6.8 and 6.1.1.4'
O O 0.0106 0.0060 'International Tables Vol C Tables 4.2.6.8 and 6.1.1.4'
Na Na 0.0362 0.0249 'International Tables Vol C Tables 4.2.6.8 and 6.1.1.4'
P P 0.1023 0.0942 'International Tables Vol C Tables 4.2.6.8 and 6.1.1.4'
Fe Fe 0.3463 0.8444 'International Tables Vol C Tables 4.2.6.8 and 6.1.1.4'

loop_
_geom_angle_atom_site_label_1
_geom_angle_atom_site_label_2
_geom_angle_atom_site_label_3
_geom_angle_site_symmetry_1
_geom_angle_site_symmetry_3
_geom_angle
_geom_angle_publ_flag
O1 Fe1 O4 . 2_646 88.29(8) no
O1 Fe1 O6 . 4_566 92.48(8) no
O1 Fe1 O7 . 2_645 99.05(8) no
O1 Fe1 O9 . . 91.25(8) no
O1 Fe1 O9 . 3_656 176.80(7) no
O4 Fe1 O6 2_646 4_566 97.26(8) no
O4 Fe1 O7 2_646 2_645 95.35(8) no
O4 Fe1 O9 2_646 . 178.63(7) no
O4 Fe1 O9 2_646 3_656 92.75(7) no
O6 Fe1 O7 4_566 2_645 163.14(8) no
O6 Fe1 O9 4_566 . 84.05(7) no
O6 Fe1 O9 4_566 3_656 84.39(7) no
O7 Fe1 O9 2_645 . 83.44(7) no
O7 Fe1 O9 2_645 3_656 83.86(7) no
O9 Fe1 O9 . 3_656 87.77(7) no
O2 Fe2 O3 . 4_565 170.79(8) no
O2 Fe2 O5 . . 94.01(8) no
O2 Fe2 O8 . 2_645 92.77(8) no
O2 Fe2 O9 . . 91.72(7) no
O2 Fe2 O1w . . 83.74(8) no
O3 Fe2 O5 4_565 . 87.26(8) no
O3 Fe2 O8 4_565 2_645 96.36(8) no
O3 Fe2 O9 4_565 . 87.39(7) no
O3 Fe2 O1w 4_565 . 87.19(9) no
O5 Fe2 O8 . 2_645 89.60(8) no
O5 Fe2 O9 . . 173.95(7) no
O5 Fe2 O1w . . 88.09(9) no
O8 Fe2 O9 2_645 . 88.19(7) no
O8 Fe2 O1w 2_645 . 175.67(8) no
O9 Fe2 O1w . . 94.46(8) no
O1 P1 O2 . . 111.70(10) no
O1 P1 O3 . . 111.60(10) no
O1 P1 O4 . . 107.10(10) no
O2 P1 O3 . . 108.50(10) no
O2 P1 O4 . . 107.70(10) no
O3 P1 O4 . . 110.20(10) no
O5 P2 O6 . . 111.30(10) no
O5 P2 O7 . . 106.90(10) no
O5 P2 O8 . . 109.40(10) no
O6 P2 O7 . . 110.50(10) no
O6 P2 O8 . . 109.50(10) no
O7 P2 O8 . . 109.10(10) no
O6 Na1 O3 . . 110.65(7) no
O6 Na1 O5 . 4_666 146.21(7) no
O3 Na1 O5 . 4_666 55.03(6) no
O6 Na1 O7 . 4_666 135.74(7) no
O3 Na1 O7 . 4_666 103.97(6) no
O5 Na1 O7 4_666 4_666 49.37(5) no
O6 Na1 O8 . 2_645 81.03(6) no
O3 Na1 O8 . 2_645 88.75(6) no
O5 Na1 O8 4_666 2_645 124.50(7) no
O7 Na1 O8 4_666 2_645 127.18(7) no
O6 Na1 O1 . 4_665 57.25(5) no
O3 Na1 O1 . 4_665 144.16(7) no
O5 Na1 O1 4_666 4_665 113.88(6) no
O7 Na1 O1 4_666 4_665 78.53(6) no
O8 Na1 O1 2_645 4_665 118.70(6) no
O6 Na1 O2w . 1_655 91.82(7) no
O3 Na1 O2w . 1_655 84.45(7) no
O5 Na1 O2w 4_666 1_655 58.65(6) no
O7 Na1 O2w 4_666 1_655 64.61(6) no
O8 Na1 O2w 2_645 1_655 167.74(7) no
O1 Na1 O2w 4_665 1_655 64.01(6) no
O6 Na1 O2 . . 75.32(6) no
O3 Na1 O2 . . 46.84(5) no
O5 Na1 O2 4_666 . 101.47(6) no
O7 Na1 O2 4_666 . 147.91(6) no
O8 Na1 O2 2_645 . 52.98(5) no
O1 Na1 O2 4_665 . 132.14(6) no
O2w Na1 O2 1_655 . 115.65(7) no
O6 Na1 O1w . 2_645 93.07(6) no
O3 Na1 O1w . 2_645 146.23(7) no
O5 Na1 O1w 4_666 2_645 114.94(6) no
O7 Na1 O1w 4_666 2_645 70.80(6) no
O8 Na1 O1w 2_645 2_645 71.03(6) no
O1 Na1 O1w 4_665 2_645 69.02(6) no
O2w Na1 O1w 1_655 2_645 119.59(7) no
O2 Na1 O1w . 2_645 123.79(6) no
P1 O1 Fe1 . . 131.30(10) no
P1 O2 Fe2 . . 145.40(10) no
P1 O2 Na1 . . 93.36(9) no
Fe2 O2 Na1 . . 98.74(7) no
P1 O3 Fe2 . 4_666 140.20(10) no
P1 O3 Na1 . . 110.70(10) no
Fe2 O3 Na1 4_666 . 109.01(8) no
P1 O4 Fe1 . 2_656 132.70(10) no
P2 O5 Fe2 . . 151.00(10) no
P2 O5 Na1 . 4_565 102.26(9) no
Fe2 O5 Na1 . 4_565 106.43(8) no
P2 O6 Fe1 . 4_665 126.50(10) no
P2 O6 Na1 . . 127.30(10) no
Fe1 O6 Na1 4_665 . 106.17(8) no
P2 O7 Fe1 . 2_655 128.00(10) no
P2 O7 Na1 . 4_565 101.30(9) no
Fe1 O7 Na1 2_655 4_565 126.13(8) no
P2 O8 Fe2 . 2_655 124.00(10) no
Fe2 O9 Fe1 . . 122.80(8) no
Fe2 O9 Fe1 . 3_656 124.46(8) no
Fe1 O9 Fe1 . 3_656 92.23(7) no
Fe2 O9 H9 . . 90 no
Fe1 O9 H9 . . 112 no
Fe1 O9 H9 3_656 . 117 no
Fe2 O1w H1 . . 131 no
Fe2 O1w H2 . . 119 no
H1 O1w H2 . . 110 no
H3 O2w H4 . . 111 no

loop_
_geom_bond_atom_site_label_1
_geom_bond_atom_site_label_2
_geom_bond_site_symmetry_2
_geom_bond_distance
_geom_bond_publ_flag
Fe1 O1 . 1.935(2) yes
Fe1 O4 2_646 1.961(2) yes
Fe1 O6 4_566 1.972(2) yes
Fe1 O7 2_645 1.960(2) yes
Fe1 O9 . 2.155(2) yes
Fe1 O9 3_656 2.165(2) yes
Fe2 O2 . 1.940(2) yes
Fe2 O3 4_565 1.950(2) yes
Fe2 O5 . 1.946(2) yes
Fe2 O8 2_645 1.967(2) yes
Fe2 O9 . 2.154(2) yes
Fe2 O1w . 2.094(2) yes
P1 O1 . 1.532(2) yes
P1 O2 . 1.524(2) yes
P1 O3 . 1.525(2) yes
P1 O4 . 1.550(2) yes
P2 O5 . 1.516(2) yes
P2 O6 . 1.541(2) yes
P2 O7 . 1.547(2) yes
P2 O8 . 1.542(2) yes
Na1 O1 4_665 3.050(2) yes
Na1 O2 . 3.280(2) yes
Na1 O3 . 2.872(2) yes
Na1 O5 4_666 2.945(2) yes
Na1 O6 . 2.825(2) yes
Na1 O7 4_666 2.947(2) yes
Na1 O8 2_645 3.045(2) yes
Na1 O1w 2_645 3.376(3) yes
Na1 O2w 1_655 3.269(3) yes
O9 H9 . 0.84 no
O1w H1 . 0.85 no
O1w H2 . 0.85 no
O2w H3 . 0.85 no
O2w H4 . 0.84 no

loop_
_geom_hbond_atom_site_label_D
_geom_hbond_atom_site_label_H
_geom_hbond_atom_site_label_A
_geom_hbond_site_symmetry_A
_geom_hbond_distance_DH
_geom_hbond_distance_HA
_geom_hbond_distance_DA
_geom_hbond_angle_DHA
O9 H9 O2w . 0.84 2.16 2.988(3) 165(6)
O1w H1 O4 3_666 0.85 1.91 2.746(3) 167(4)
O1w H2 O2w 3_666 0.85 1.97 2.798(3) 165(4)
O2w H3 O4 3_666 0.85 2.09 2.900(3) 162(5)
O2w H4 O8 3_666 0.84 2.01 2.847(3) 176(5)
